data_7035883
loop_
_publ_author_name
'Weiss, Daniel T.'
'Altmann, Philipp J.'
'Haslinger, Stefan'
'Jandl, Christian'
'P\"othig, Alexander'
'Cokoja, Mirza'
'K\"uhn, Fritz E'

_publ_section_title
;
 Structural diversity of late transition metal complexes with flexible
 tetra-NHC ligands.
;
_journal_issue 42
_journal_name_full 'Dalton transactions (Cambridge, England : 2003)'
_journal_page_first 18329
_journal_page_last 18339
_journal_paper_doi 10.1039/c5dt02386f
_journal_volume 44
_journal_year 2015
_chemical_compound_source 'see text'
_chemical_formula_moiety 'C19 H24 N8 Ni, 2(F6 P), C2 H3 N'
_chemical_formula_sum 'C21 H27 F12 N9 Ni P2'
_chemical_formula_weight 754.15
_space_group_IT_number 61
_symmetry_cell_setting orthorhombic
_symmetry_Int_Tables_number 61
_symmetry_space_group_name_Hall '-P 2ac 2ab'
_symmetry_space_group_name_H-M 'P b c a'
_atom_sites_solution_hydrogens geom
_atom_sites_solution_primary direct
_atom_sites_solution_secondary difmap
_audit_update_record
;
2015-06-22 deposited with the CCDC.
2015-07-20 downloaded from the CCDC.
;
_cell_angle_alpha 90
_cell_angle_beta 90
_cell_angle_gamma 90
_cell_formula_units_Z 8
_cell_length_a 10.6200(2)
_cell_length_b 13.0884(2)
_cell_length_c 40.5195(6)
_cell_measurement_reflns_used 6702
_cell_measurement_temperature 123
_cell_measurement_theta_max 25.2068
_cell_measurement_theta_min 2.6666
_cell_volume 5632.16(16)
_computing_cell_refinement 'SAINT (Bruker, 2008b)'
_computing_data_collection 'APEX II Control Software (Bruker, 2008a)'
_computing_data_reduction 'SAINT (Bruker, 2008b)'
_computing_molecular_graphics 'PLATON (Spek, 2011)'
_computing_publication_material 'PLATON (Spek, 2011), enCIFer (Allen, 2004)'
_computing_structure_refinement 'SHELXL97 (Sheldrick, 2008), SHELXLE (Huebschle, 2011)'
_computing_structure_solution 'SHELXS97 (Sheldrick, 2008)'
_diffrn_ambient_temperature 123
_diffrn_detector ' CCD plate '
_diffrn_detector_area_resol_mean 16
_diffrn_measured_fraction_theta_full 0.997
_diffrn_measured_fraction_theta_max 0.997
_diffrn_measurement_device ' \k-geometry diffractometer '
_diffrn_measurement_device_type ' Bruker APEX-II CCD '
_diffrn_measurement_method ' phi- and omega-rotation '
_diffrn_radiation_monochromator graphite
_diffrn_radiation_probe x-ray
_diffrn_radiation_source 'fine-focus sealed tube'
_diffrn_radiation_type MoK\a
_diffrn_radiation_wavelength 0.71073
_diffrn_reflns_av_R_equivalents 0.0546
_diffrn_reflns_av_sigmaI/netI 0.0341
_diffrn_reflns_limit_h_max 12
_diffrn_reflns_limit_h_min -12
_diffrn_reflns_limit_k_max 15
_diffrn_reflns_limit_k_min -15
_diffrn_reflns_limit_l_max 44
_diffrn_reflns_limit_l_min -48
_diffrn_reflns_number 33921
_diffrn_reflns_reduction_process
;
;
_diffrn_reflns_theta_full 25.35
_diffrn_reflns_theta_max 25.35
_diffrn_reflns_theta_min 2.67
_exptl_absorpt_coefficient_mu 0.915
_exptl_absorpt_correction_T_max 0.7452
_exptl_absorpt_correction_T_min 0.5440
_exptl_absorpt_correction_type multi-scan
_exptl_absorpt_process_details 'SADABS, Bruker, 2008b'
_exptl_crystal_colour yellow
_exptl_crystal_density_diffrn 1.779
_exptl_crystal_density_method 'Not Measured'
_exptl_crystal_description fragment
_exptl_crystal_F_000 3056
_exptl_crystal_size_max 0.320
_exptl_crystal_size_mid 0.170
_exptl_crystal_size_min 0.170
_refine_diff_density_max 0.521
_refine_diff_density_min -0.375
_refine_diff_density_rms 0.065
_refine_ls_extinction_method none
_refine_ls_goodness_of_fit_ref 1.017
_refine_ls_hydrogen_treatment constr
_refine_ls_matrix_type full
_refine_ls_number_parameters 409
_refine_ls_number_reflns 5139
_refine_ls_number_restraints 0
_refine_ls_restrained_S_all 1.017
_refine_ls_R_factor_all 0.0537
_refine_ls_R_factor_gt 0.0351
_refine_ls_shift/su_max 0.001
_refine_ls_shift/su_mean 0.000
_refine_ls_structure_factor_coef Fsqd
_refine_ls_weighting_details 'calc w=1/[\s^2^(Fo^2^)+(0.0342P)^2^+6.3785P] where P=(Fo^2^+2Fc^2^)/3'
_refine_ls_weighting_scheme calc
_refine_ls_wR_factor_gt 0.0765
_refine_ls_wR_factor_ref 0.0841
_reflns_number_gt 3963
_reflns_number_total 5139
_reflns_threshold_expression I>2\s(I)
_cod_data_source_file c5dt02386f2.cif
_cod_data_source_block compound_10
_cod_depositor_comments 'Adding full bibliography for 7035878--7035886.cif.'
_cod_database_code 7035883

loop_
_symmetry_equiv_pos_site_id
_symmetry_equiv_pos_as_xyz
1 x,y,z
2 1/2-x,-y,1/2+z
3 1/2+x,1/2-y,-z
4 -x,1/2+y,1/2-z
5 -x,-y,-z
6 1/2+x,y,1/2-z
7 1/2-x,1/2+y,z
8 x,1/2-y,1/2+z

loop_
_atom_site_aniso_label
_atom_site_aniso_U_11
_atom_site_aniso_U_22
_atom_site_aniso_U_33
_atom_site_aniso_U_23
_atom_site_aniso_U_13
_atom_site_aniso_U_12
Ni1 0.0139(2) 0.0145(2) 0.0146(2) -0.0008(1) 0.0006(1) 0.0015(1)
P1 0.0193(4) 0.0234(4) 0.0258(4) 0.0046(3) -0.0019(3) -0.0005(3)
P2 0.0225(4) 0.0225(4) 0.0210(4) 0.0020(3) -0.0008(3) -0.0027(3)
N1 0.0196(11) 0.0165(11) 0.0195(13) -0.0009(9) -0.0005(10) 0.0006(9)
F1 0.0528(12) 0.0238(9) 0.0406(11) -0.0015(8) 0.0052(9) -0.0056(8)
N2 0.0156(11) 0.0163(11) 0.0226(13) 0.0030(9) -0.0022(10) 0.0005(9)
F2 0.0468(11) 0.0264(10) 0.0672(14) 0.0149(9) 0.0060(10) 0.0057(9)
N3 0.0182(12) 0.0215(12) 0.0216(13) 0.0032(9) 0.0048(10) 0.0054(9)
F3 0.0570(14) 0.0496(13) 0.121(2) 0.0266(13) 0.0574(15) 0.0126(11)
N4 0.0295(13) 0.0170(11) 0.0242(14) -0.0013(10) 0.0044(11) 0.0057(10)
F4 0.0730(15) 0.0459(12) 0.0600(14) 0.0112(10) -0.0438(12) -0.0200(11)
N5 0.0208(11) 0.0202(11) 0.0155(12) -0.0003(9) 0.0008(10) 0.0000(9)
F5 0.0331(11) 0.0472(12) 0.0805(16) 0.0160(11) 0.0214(11) 0.0089(9)
F6 0.113(2) 0.0822(17) 0.0416(14) 0.0195(12) -0.0410(14) -0.0206(15)
N6 0.0172(11) 0.0207(12) 0.0152(12) -0.0003(9) -0.0012(9) -0.0025(9)
N7 0.0154(11) 0.0211(12) 0.0157(12) -0.0001(9) 0.0012(9) 0.0031(9)
N8 0.0203(11) 0.0155(11) 0.0177(12) 0.0000(9) 0.0007(10) 0.0008(9)
C1 0.0224(14) 0.0283(15) 0.0198(16) 0.0018(12) 0.0048(12) 0.0001(12)
C2 0.0166(13) 0.0111(12) 0.0200(15) 0.0002(10) 0.0007(11) 0.0002(10)
C3 0.0294(16) 0.0225(15) 0.0182(15) 0.0000(11) -0.0053(13) 0.0002(12)
C4 0.0224(15) 0.0197(14) 0.0272(17) 0.0008(12) -0.0111(13) -0.0005(12)
C5 0.0157(13) 0.0269(15) 0.0273(17) 0.0075(12) 0.0009(12) -0.0005(12)
C6 0.0226(14) 0.0158(13) 0.0173(14) 0.0035(11) 0.0047(12) 0.0002(11)
C7 0.0250(15) 0.0320(16) 0.0306(18) 0.0078(13) 0.0104(14) 0.0154(13)
C8 0.0358(17) 0.0255(16) 0.0290(17) 0.0012(13) 0.0125(14) 0.0145(13)
C9 0.0368(18) 0.0214(15) 0.0324(18) -0.0107(13) 0.0021(14) -0.0014(13)
C10 0.0343(17) 0.0362(17) 0.0221(17) -0.0113(13) 0.0040(13) 0.0034(14)
C11 0.0254(15) 0.0305(16) 0.0183(15) 0.0009(12) 0.0073(12) 0.0019(12)
C12 0.0203(14) 0.0140(13) 0.0160(14) -0.0006(10) 0.0016(11) -0.0013(10)
C13 0.0297(16) 0.0256(15) 0.0152(15) 0.0006(11) -0.0051(13) -0.0006(12)
C14 0.0224(14) 0.0246(14) 0.0179(16) 0.0012(11) -0.0081(12) -0.0004(12)
C15 0.0159(13) 0.0299(15) 0.0179(15) 0.0001(12) 0.0019(12) -0.0028(11)
C16 0.0173(13) 0.0182(13) 0.0154(14) 0.0027(11) -0.0017(11) 0.0012(10)
C17 0.0210(14) 0.0240(14) 0.0216(16) 0.0033(12) 0.0050(12) 0.0104(12)
C18 0.0294(16) 0.0180(14) 0.0212(16) -0.0003(11) 0.0046(13) 0.0108(12)
C19 0.0254(15) 0.0188(14) 0.0295(17) -0.0044(12) -0.0013(13) -0.0007(11)
F7 0.0591(13) 0.0214(9) 0.0532(13) -0.0027(8) -0.0182(10) 0.0042(8)
F8 0.0858(16) 0.0277(10) 0.0336(11) 0.0059(8) -0.0152(11) -0.0222(10)
F9 0.0295(10) 0.0855(15) 0.0342(11) 0.0198(10) 0.0105(9) 0.0167(10)
F10 0.0387(11) 0.0530(12) 0.0306(11) 0.0131(9) -0.0136(9) -0.0068(9)
F11 0.0472(12) 0.0471(12) 0.0416(12) 0.0195(9) 0.0221(9) 0.0137(9)
F12 0.0276(9) 0.0324(9) 0.0316(10) 0.0044(7) -0.0076(8) 0.0013(7)
N9 0.0405(17) 0.0530(18) 0.0372(18) 0.0046(14) 0.0060(15) 0.0030(14)
C20 0.0323(17) 0.0367(18) 0.037(2) -0.0045(14) -0.0013(15) 0.0018(14)
C21 0.038(2) 0.0287(16) 0.0189(16) -0.0017(12) -0.0046(14) 0.0060(14)

loop_
_atom_site_label
_atom_site_type_symbol
_atom_site_thermal_displace_type
_atom_site_fract_x
_atom_site_fract_y
_atom_site_fract_z
_atom_site_occupancy
_atom_site_U_iso_or_equiv
_atom_site_calc_flag
_atom_site_refinement_flags
Ni1 Ni Uani 0.25257(3) 0.59167(2) 0.36513(1) 1.000 0.0143(1) d .
P1 P Uani 0.83732(7) 0.41634(5) 0.43361(2) 1.000 0.0228(2) d .
P2 P Uani 0.60703(7) 0.78501(5) 0.30710(2) 1.000 0.0220(2) d .
N1 N Uani 0.2997(2) 0.57876(15) 0.43808(5) 1.000 0.0185(7) d .
F1 F Uani 0.83401(18) 0.53885(12) 0.43089(4) 1.000 0.0391(6) d .
N2 N Uani 0.4670(2) 0.58572(16) 0.40904(5) 1.000 0.0182(7) d .
F2 F Uani 0.83787(18) 0.29521(13) 0.43537(5) 1.000 0.0468(7) d .
N3 N Uani 0.5044(2) 0.51317(16) 0.35643(5) 1.000 0.0204(7) d .
F3 F Uani 0.7069(2) 0.41690(16) 0.45227(7) 1.000 0.0759(9) d .
N4 N Uani 0.3852(2) 0.43171(16) 0.32326(6) 1.000 0.0236(7) d .
F4 F Uani 0.7652(2) 0.41199(15) 0.39943(5) 1.000 0.0596(8) d .
N5 N Uani 0.1613(2) 0.60573(16) 0.29432(5) 1.000 0.0188(7) d .
F5 F Uani 0.96689(18) 0.41638(15) 0.41435(6) 1.000 0.0536(8) d .
F6 F Uani 0.9094(3) 0.42464(18) 0.46734(6) 1.000 0.0789(10) d .
N6 N Uani 0.0158(2) 0.60741(15) 0.33053(5) 1.000 0.0177(7) d .
N7 N Uani 0.0156(2) 0.68266(16) 0.38292(5) 1.000 0.0174(7) d .
N8 N Uani 0.1659(2) 0.77485(15) 0.40139(5) 1.000 0.0178(7) d .
C1 C Uani 0.1692(3) 0.5746(2) 0.44946(7) 1.000 0.0235(9) d .
C2 C Uani 0.3397(2) 0.58396(18) 0.40619(6) 1.000 0.0159(8) d .
C3 C Uani 0.4002(3) 0.5795(2) 0.45981(7) 1.000 0.0234(9) d .
C4 C Uani 0.5055(3) 0.58485(19) 0.44157(7) 1.000 0.0231(9) d .
C5 C Uani 0.5484(2) 0.5879(2) 0.38041(7) 1.000 0.0233(9) d .
C6 C Uani 0.3818(3) 0.50557(19) 0.34665(6) 1.000 0.0186(8) d .
C7 C Uani 0.5811(3) 0.4477(2) 0.33915(8) 1.000 0.0292(9) d .
C8 C Uani 0.5071(3) 0.3968(2) 0.31833(8) 1.000 0.0301(10) d .
C9 C Uani 0.2820(3) 0.4041(2) 0.30099(8) 1.000 0.0302(10) d .
C10 C Uani 0.2873(3) 0.4695(2) 0.26998(7) 1.000 0.0309(10) d .
C11 C Uani 0.2796(3) 0.5836(2) 0.27736(7) 1.000 0.0247(9) d .
C12 C Uani 0.1431(2) 0.59874(18) 0.32734(6) 1.000 0.0168(8) d .
C13 C Uani 0.0480(3) 0.6176(2) 0.27767(7) 1.000 0.0235(9) d .
C14 C Uani -0.0429(3) 0.6195(2) 0.30051(7) 1.000 0.0216(8) d .
C15 C Uani -0.0460(2) 0.6070(2) 0.36233(7) 1.000 0.0212(8) d .
C16 C Uani 0.1429(2) 0.68920(19) 0.38388(6) 1.000 0.0170(8) d .
C17 C Uani -0.0404(3) 0.7615(2) 0.40009(7) 1.000 0.0222(8) d .
C18 C Uani 0.0541(3) 0.8190(2) 0.41189(7) 1.000 0.0229(9) d .
C19 C Uani 0.2908(3) 0.8190(2) 0.40678(7) 1.000 0.0246(9) d .
F7 F Uani 0.63520(19) 0.90221(12) 0.31320(5) 1.000 0.0446(7) d .
F8 F Uani 0.5813(2) 0.66551(13) 0.30103(5) 1.000 0.0490(7) d .
F9 F Uani 0.49516(17) 0.78728(17) 0.33312(5) 1.000 0.0497(7) d .
F10 F Uani 0.51154(17) 0.81343(14) 0.27820(4) 1.000 0.0408(7) d .
F11 F Uani 0.71896(17) 0.78009(14) 0.28090(5) 1.000 0.0453(7) d .
F12 F Uani 0.70341(15) 0.75453(12) 0.33596(4) 1.000 0.0305(5) d .
N9 N Uani 0.3317(3) 0.3424(2) 0.48750(7) 1.000 0.0436(10) d .
C20 C Uani 0.1102(3) 0.3031(2) 0.51103(8) 1.000 0.0353(11) d .
C21 C Uani 0.2344(3) 0.3246(2) 0.49798(7) 1.000 0.0285(10) d .
H1A H Uiso 0.11530 0.54940 0.43160 1.000 0.0350 c R
H1B H Uiso 0.14170 0.64320 0.45600 1.000 0.0350 c R
H1C H Uiso 0.16300 0.52840 0.46840 1.000 0.0350 c R
H3 H Uiso 0.39550 0.57670 0.48320 1.000 0.0280 c R
H4 H Uiso 0.58960 0.58750 0.44950 1.000 0.0280 c R
H5A H Uiso 0.63590 0.57180 0.38700 1.000 0.0280 c R
H5B H Uiso 0.54750 0.65700 0.37050 1.000 0.0280 c R
H7 H Uiso 0.66960 0.44020 0.34160 1.000 0.0350 c R
H8 H Uiso 0.53300 0.34610 0.30300 1.000 0.0360 c R
H9A H Uiso 0.20040 0.41460 0.31230 1.000 0.0360 c R
H9B H Uiso 0.28880 0.33100 0.29490 1.000 0.0360 c R
H10A H Uiso 0.21670 0.45030 0.25530 1.000 0.0370 c R
H10B H Uiso 0.36680 0.45520 0.25810 1.000 0.0370 c R
H11A H Uiso 0.35150 0.60430 0.29140 1.000 0.0300 c R
H11B H Uiso 0.28390 0.62290 0.25650 1.000 0.0300 c R
H13 H Uiso 0.03710 0.62330 0.25450 1.000 0.0280 c R
H14 H Uiso -0.13060 0.62760 0.29680 1.000 0.0260 c R
H15A H Uiso -0.03940 0.53860 0.37260 1.000 0.0260 c R
H15B H Uiso -0.13630 0.62400 0.35970 1.000 0.0260 c R
H17 H Uiso -0.12810 0.77290 0.40300 1.000 0.0270 c R
H18 H Uiso 0.04590 0.87890 0.42500 1.000 0.0270 c R
H19A H Uiso 0.34950 0.79230 0.39020 1.000 0.0370 c R
H19B H Uiso 0.32060 0.80090 0.42890 1.000 0.0370 c R
H19C H Uiso 0.28590 0.89350 0.40480 1.000 0.0370 c R
H20A H Uiso 0.05380 0.28370 0.49290 1.000 0.0530 c R
H20B H Uiso 0.07720 0.36430 0.52200 1.000 0.0530 c R
H20C H Uiso 0.11550 0.24700 0.52700 1.000 0.0530 c R

loop_
_atom_type_symbol
_atom_type_description
_atom_type_scat_dispersion_real
_atom_type_scat_dispersion_imag
_atom_type_scat_source
C C 0.0033 0.0016 ' International Tables Vol C Tables 4.2.6.8 and 6.1.1.4'
H H 0.0000 0.0000 ' International Tables Vol C Tables 4.2.6.8 and 6.1.1.4'
F F 0.0171 0.0103 ' International Tables Vol C Tables 4.2.6.8 and 6.1.1.4'
N N 0.0061 0.0033 ' International Tables Vol C Tables 4.2.6.8 and 6.1.1.4'
Ni Ni 0.3393 1.1124 ' International Tables Vol C Tables 4.2.6.8 and 6.1.1.4'
P P 0.1023 0.0942 ' International Tables Vol C Tables 4.2.6.8 and 6.1.1.4'

loop_
_geom_angle_atom_site_label_1
_geom_angle_atom_site_label_2
_geom_angle_atom_site_label_3
_geom_angle
_geom_angle_publ_flag
C2 Ni1 C6 87.85(10) yes
C2 Ni1 C12 171.88(10) yes
C2 Ni1 C16 89.09(10) yes
C6 Ni1 C12 98.58(10) yes
C6 Ni1 C16 172.39(11) yes
C12 Ni1 C16 85.12(10) yes
F2 P1 F5 91.11(11) yes
F2 P1 F6 91.61(12) yes
F3 P1 F4 89.70(13) yes
F3 P1 F5 179.04(14) yes
F3 P1 F6 90.59(15) yes
F4 P1 F5 89.40(12) yes
F4 P1 F6 178.07(12) yes
F5 P1 F6 90.30(14) yes
F1 P1 F2 178.30(11) yes
F1 P1 F3 90.51(11) yes
F1 P1 F4 88.02(10) yes
F1 P1 F5 89.14(10) yes
F1 P1 F6 90.07(11) yes
F2 P1 F3 89.21(11) yes
F2 P1 F4 90.30(11) yes
F9 P2 F11 178.74(11) yes
F9 P2 F12 89.89(10) yes
F10 P2 F11 89.68(10) yes
F10 P2 F12 179.06(10) yes
F11 P2 F12 89.98(10) yes
F7 P2 F12 90.38(10) yes
F8 P2 F9 89.58(11) yes
F8 P2 F10 90.37(10) yes
F7 P2 F8 178.87(12) yes
F7 P2 F9 91.13(11) yes
F7 P2 F10 90.50(10) yes
F7 P2 F11 90.12(10) yes
F8 P2 F11 89.17(11) yes
F8 P2 F12 88.74(10) yes
F9 P2 F10 90.42(10) yes
C2 N1 C3 111.3(2) yes
C1 N1 C3 122.1(2) yes
C1 N1 C2 126.7(2) yes
C2 N2 C4 112.1(2) yes
C2 N2 C5 121.8(2) yes
C4 N2 C5 126.1(2) yes
C5 N3 C7 124.7(2) yes
C5 N3 C6 123.3(2) yes
C6 N3 C7 111.9(2) yes
C6 N4 C9 126.0(2) yes
C6 N4 C8 111.2(2) yes
C8 N4 C9 121.9(2) yes
C12 N5 C13 111.3(2) yes
C11 N5 C12 125.0(2) yes
C11 N5 C13 122.6(2) yes
C14 N6 C15 125.6(2) yes
C12 N6 C14 112.0(2) yes
C12 N6 C15 122.3(2) yes
C16 N7 C17 111.6(2) yes
C15 N7 C16 120.6(2) yes
C15 N7 C17 127.3(2) yes
C16 N8 C19 124.8(2) yes
C16 N8 C18 110.6(2) yes
C18 N8 C19 124.4(2) yes
Ni1 C2 N2 123.84(17) yes
Ni1 C2 N1 132.79(17) yes
N1 C2 N2 103.4(2) yes
N1 C3 C4 107.0(2) yes
N2 C4 C3 106.2(3) yes
N2 C5 N3 109.28(19) yes
N3 C6 N4 103.3(2) yes
Ni1 C6 N3 121.60(18) yes
Ni1 C6 N4 135.1(2) yes
N3 C7 C8 106.6(3) yes
N4 C8 C7 107.1(3) yes
N4 C9 C10 110.0(2) yes
C9 C10 C11 112.8(2) no
N5 C11 C10 109.4(2) yes
Ni1 C12 N5 134.64(17) yes
N5 C12 N6 103.3(2) yes
Ni1 C12 N6 121.85(17) yes
N5 C13 C14 106.9(2) yes
N6 C14 C13 106.4(3) yes
N6 C15 N7 107.77(19) yes
Ni1 C16 N8 131.45(17) yes
Ni1 C16 N7 124.14(18) yes
N7 C16 N8 104.4(2) yes
N7 C17 C18 106.1(3) yes
N8 C18 C17 107.3(2) yes
H1A C1 H1B 109.00 no
H1A C1 H1C 109.00 no
N1 C1 H1A 109.00 no
N1 C1 H1B 109.00 no
N1 C1 H1C 110.00 no
H1B C1 H1C 109.00 no
N1 C3 H3 126.00 no
C4 C3 H3 127.00 no
C3 C4 H4 127.00 no
N2 C4 H4 127.00 no
N2 C5 H5B 110.00 no
N2 C5 H5A 110.00 no
N3 C5 H5B 110.00 no
H5A C5 H5B 108.00 no
N3 C5 H5A 110.00 no
C8 C7 H7 127.00 no
N3 C7 H7 127.00 no
N4 C8 H8 126.00 no
C7 C8 H8 126.00 no
C10 C9 H9A 110.00 no
N4 C9 H9B 110.00 no
N4 C9 H9A 110.00 no
C10 C9 H9B 110.00 no
H9A C9 H9B 108.00 no
H10A C10 H10B 108.00 no
C9 C10 H10A 109.00 no
C9 C10 H10B 109.00 no
C11 C10 H10A 109.00 no
C11 C10 H10B 109.00 no
C10 C11 H11A 110.00 no
N5 C11 H11A 110.00 no
N5 C11 H11B 110.00 no
C10 C11 H11B 110.00 no
H11A C11 H11B 108.00 no
C14 C13 H13 127.00 no
N5 C13 H13 127.00 no
N6 C14 H14 127.00 no
C13 C14 H14 127.00 no
N6 C15 H15B 110.00 no
N6 C15 H15A 110.00 no
H15A C15 H15B 108.00 no
N7 C15 H15A 110.00 no
N7 C15 H15B 110.00 no
N7 C17 H17 127.00 no
C18 C17 H17 127.00 no
C17 C18 H18 126.00 no
N8 C18 H18 126.00 no
H19B C19 H19C 109.00 no
N8 C19 H19A 109.00 no
N8 C19 H19B 110.00 no
N8 C19 H19C 109.00 no
H19A C19 H19B 110.00 no
H19A C19 H19C 109.00 no
N9 C21 C20 179.3(3) yes
C21 C20 H20A 109.00 no
C21 C20 H20B 109.00 no
C21 C20 H20C 110.00 no
H20A C20 H20B 109.00 no
H20A C20 H20C 110.00 no
H20B C20 H20C 109.00 no

loop_
_geom_bond_atom_site_label_1
_geom_bond_atom_site_label_2
_geom_bond_distance
_geom_bond_publ_flag
Ni1 C2 1.906(2) yes
Ni1 C6 1.927(3) yes
Ni1 C12 1.925(2) yes
Ni1 C16 1.888(2) yes
P1 F3 1.578(2) yes
P1 F1 1.6076(17) yes
P1 F2 1.5870(18) yes
P1 F6 1.570(3) yes
P1 F4 1.584(2) yes
P1 F5 1.582(2) yes
P2 F10 1.5932(19) yes
P2 F7 1.5823(17) yes
P2 F11 1.595(2) yes
P2 F12 1.6044(18) yes
P2 F9 1.589(2) yes
P2 F8 1.6067(18) yes
N1 C2 1.362(3) yes
N1 C3 1.384(4) yes
N1 C1 1.462(4) yes
N2 C5 1.447(3) yes
N2 C2 1.357(3) yes
N2 C4 1.380(4) yes
N3 C6 1.365(4) yes
N3 C5 1.456(3) yes
N3 C7 1.374(4) yes
N4 C6 1.354(3) yes
N4 C8 1.387(4) yes
N4 C9 1.465(4) yes
N5 C12 1.355(3) yes
N5 C13 1.388(4) yes
N5 C11 1.461(4) yes
N6 C12 1.363(3) yes
N6 C14 1.376(4) yes
N6 C15 1.446(3) yes
N7 C17 1.379(3) yes
N7 C16 1.355(3) yes
N7 C15 1.451(3) yes
N8 C18 1.387(4) yes
N8 C16 1.349(3) yes
N8 C19 1.463(4) yes
C3 C4 1.342(4) no
C7 C8 1.332(4) no
C9 C10 1.521(4) no
C10 C11 1.525(4) no
C13 C14 1.338(4) no
C17 C18 1.343(4) no
C1 H1C 0.9800 no
C1 H1A 0.9800 no
C1 H1B 0.9800 no
C3 H3 0.9500 no
C4 H4 0.9500 no
C5 H5A 0.9900 no
C5 H5B 0.9900 no
C7 H7 0.9500 no
C8 H8 0.9500 no
C9 H9A 0.9900 no
C9 H9B 0.9900 no
C10 H10A 0.9900 no
C10 H10B 0.9900 no
C11 H11B 0.9900 no
C11 H11A 0.9900 no
C13 H13 0.9500 no
C14 H14 0.9500 no
C15 H15A 0.9900 no
C15 H15B 0.9900 no
C17 H17 0.9500 no
C18 H18 0.9500 no
C19 H19B 0.9800 no
C19 H19C 0.9800 no
C19 H19A 0.9800 no
N9 C21 1.141(4) yes
C20 C21 1.449(4) no
C20 H20A 0.9800 no
C20 H20B 0.9800 no
C20 H20C 0.9800 no

loop_
_geom_torsion_atom_site_label_1
_geom_torsion_atom_site_label_2
_geom_torsion_atom_site_label_3
_geom_torsion_atom_site_label_4
_geom_torsion
_geom_torsion_publ_flag
C6 Ni1 C2 N1 -143.2(2) no
C6 Ni1 C2 N2 38.9(2) no
C16 Ni1 C2 N1 43.8(2) no
C16 Ni1 C2 N2 -134.1(2) no
C2 Ni1 C6 N3 -35.5(2) no
C2 Ni1 C6 N4 146.3(3) no
C12 Ni1 C6 N3 149.5(2) no
C12 Ni1 C6 N4 -28.8(3) no
C6 Ni1 C12 N5 -38.5(3) no
C6 Ni1 C12 N6 148.1(2) no
C16 Ni1 C12 N5 134.8(3) no
C16 Ni1 C12 N6 -38.6(2) no
C2 Ni1 C16 N7 -128.5(2) no
C2 Ni1 C16 N8 48.9(2) no
C12 Ni1 C16 N7 45.8(2) no
C12 Ni1 C16 N8 -136.8(2) no
C1 N1 C2 Ni1 2.0(4) no
C1 N1 C2 N2 -179.8(2) no
C3 N1 C2 Ni1 -176.97(19) no
C3 N1 C2 N2 1.2(3) no
C1 N1 C3 C4 -179.3(2) no
C2 N1 C3 C4 -0.2(3) no
C4 N2 C2 Ni1 176.60(17) no
C4 N2 C2 N1 -1.8(3) no
C5 N2 C2 Ni1 -3.6(3) no
C5 N2 C2 N1 178.0(2) no
C2 N2 C4 C3 1.7(3) no
C5 N2 C4 C3 -178.1(2) no
C2 N2 C5 N3 -45.5(3) no
C4 N2 C5 N3 134.3(2) no
C6 N3 C5 N2 48.8(3) no
C7 N3 C5 N2 -136.4(2) no
C5 N3 C6 Ni1 -2.1(3) no
C5 N3 C6 N4 176.6(2) no
C7 N3 C6 Ni1 -177.50(19) no
C7 N3 C6 N4 1.2(3) no
C5 N3 C7 C8 -175.9(2) no
C6 N3 C7 C8 -0.6(3) no
C8 N4 C6 Ni1 177.1(2) no
C8 N4 C6 N3 -1.4(3) no
C9 N4 C6 Ni1 8.5(4) no
C9 N4 C6 N3 -170.0(2) no
C6 N4 C8 C7 1.1(3) no
C9 N4 C8 C7 170.2(2) no
C6 N4 C9 C10 88.2(3) no
C8 N4 C9 C10 -79.2(3) no
C12 N5 C11 C10 85.9(3) no
C13 N5 C11 C10 -81.4(3) no
C11 N5 C12 Ni1 16.8(4) no
C11 N5 C12 N6 -169.0(2) no
C13 N5 C12 Ni1 -174.7(2) no
C13 N5 C12 N6 -0.4(3) no
C11 N5 C13 C14 169.7(2) no
C12 N5 C13 C14 0.8(3) no
C14 N6 C12 Ni1 175.08(17) no
C14 N6 C12 N5 -0.1(3) no
C15 N6 C12 Ni1 -3.0(3) no
C15 N6 C12 N5 -178.2(2) no
C12 N6 C14 C13 0.6(3) no
C15 N6 C14 C13 178.6(2) no
C12 N6 C15 N7 51.7(3) no
C14 N6 C15 N7 -126.1(2) no
C16 N7 C15 N6 -44.7(3) no
C17 N7 C15 N6 127.2(2) no
C15 N7 C16 Ni1 -10.3(3) no
C15 N7 C16 N8 171.7(2) no
C17 N7 C16 Ni1 176.74(18) no
C17 N7 C16 N8 -1.3(3) no
C15 N7 C17 C18 -172.0(2) no
C16 N7 C17 C18 0.4(3) no
C18 N8 C16 Ni1 -176.1(2) no
C18 N8 C16 N7 1.7(3) no
C19 N8 C16 Ni1 7.6(4) no
C19 N8 C16 N7 -174.6(2) no
C16 N8 C18 C17 -1.5(3) no
C19 N8 C18 C17 174.8(2) no
N1 C3 C4 N2 -0.9(3) no
N3 C7 C8 N4 -0.2(3) no
N4 C9 C10 C11 -58.4(3) no
C9 C10 C11 N5 -59.8(3) no
N5 C13 C14 N6 -0.8(3) no
N7 C17 C18 N8 0.7(3) no
